data_2235441
loop_
_publ_author_name
'Yusufzai, Samina Khan'
'Osman, Hasnah'
'Wahab, Habibah A.'
'Rosli, Mohd Mustaqim'
'Razak, Ibrahim Abdul'

_publ_section_title
;
 2-Cyano-<i>N</i>'-[(<i>E</i>)-1-(2-oxo-2<i>H</i>-chromen-3-yl)ethylidene]acetohydrazide
;
_journal_coeditor_code HB6757
_journal_issue 7
_journal_name_full 'Acta Crystallographica Section E'
_journal_page_first o2005
_journal_paper_doi 10.1107/S1600536812019915
_journal_volume 68
_journal_year 2012
_chemical_formula_iupac 'C14 H11 N3 O3'
_chemical_formula_moiety 'C14 H11 N3 O3'
_chemical_formula_sum 'C14 H11 N3 O3'
_chemical_formula_weight 269.26
_chemical_name_systematic
;
2-Cyano-<i>N</i>'-[(<i>E</i>)-1-(2-oxo-2<i>H</i>-chromen-
3-yl)ethylidene]acetohydrazide
;
_space_group_IT_number 14
_symmetry_cell_setting monoclinic
_symmetry_space_group_name_Hall '-P 2ybc'
_symmetry_space_group_name_H-M 'P 1 21/c 1'
_atom_sites_solution_hydrogens geom
_atom_sites_solution_primary direct
_atom_sites_solution_secondary difmap
_audit_creation_method SHELXL-97
_cell_angle_alpha 90.00
_cell_angle_beta 106.982(2)
_cell_angle_gamma 90.00
_cell_formula_units_Z 4
_cell_length_a 10.4755(2)
_cell_length_b 15.8283(3)
_cell_length_c 8.2650(2)
_cell_measurement_reflns_used 1883
_cell_measurement_temperature 100.00(10)
_cell_measurement_theta_max 32.27
_cell_measurement_theta_min 2.88
_cell_volume 1310.66(5)
_computing_cell_refinement 'SAINT (Bruker, 2009)'
_computing_data_collection 'APEX2 (Bruker, 2009)'
_computing_data_reduction 'SAINT (Bruker, 2009)'
_computing_molecular_graphics 'SHELXTL (Sheldrick, 2008)'
_computing_publication_material
;
SHELXTL (Sheldrick, 2008) and PLATON (Spek, 2009)
;
_computing_structure_refinement 'SHELXTL (Sheldrick, 2008)'
_computing_structure_solution 'SHELXTL (Sheldrick, 2008)'
_diffrn_ambient_temperature 100.0(10)
_diffrn_measured_fraction_theta_full 1.000
_diffrn_measured_fraction_theta_max 1.000
_diffrn_measurement_device_type 'Bruker SMART APEXII CCD'
_diffrn_measurement_method '\f and \w scans'
_diffrn_radiation_monochromator graphite
_diffrn_radiation_source 'fine-focus sealed tube'
_diffrn_radiation_type MoK\a
_diffrn_radiation_wavelength 0.71073
_diffrn_reflns_av_R_equivalents 0.0607
_diffrn_reflns_av_sigmaI/netI 0.0557
_diffrn_reflns_limit_h_max 11
_diffrn_reflns_limit_h_min -13
_diffrn_reflns_limit_k_max 20
_diffrn_reflns_limit_k_min -20
_diffrn_reflns_limit_l_max 10
_diffrn_reflns_limit_l_min -10
_diffrn_reflns_number 13242
_diffrn_reflns_theta_full 27.50
_diffrn_reflns_theta_max 27.50
_diffrn_reflns_theta_min 2.03
_diffrn_standards_number 0
_exptl_absorpt_coefficient_mu 0.099
_exptl_absorpt_correction_T_max 0.9876
_exptl_absorpt_correction_T_min 0.9800
_exptl_absorpt_correction_type multi-scan
_exptl_absorpt_process_details '(<i>SADABS</i>; Bruker, 2009)'
_exptl_crystal_colour yellow
_exptl_crystal_density_diffrn 1.365
_exptl_crystal_density_method 'not measured'
_exptl_crystal_description block
_exptl_crystal_F_000 560
_exptl_crystal_size_max 0.20
_exptl_crystal_size_mid 0.18
_exptl_crystal_size_min 0.13
_refine_diff_density_max 0.274
_refine_diff_density_min -0.256
_refine_ls_extinction_method none
_refine_ls_goodness_of_fit_ref 1.034
_refine_ls_hydrogen_treatment refall
_refine_ls_matrix_type full
_refine_ls_number_parameters 225
_refine_ls_number_reflns 3020
_refine_ls_number_restraints 0
_refine_ls_restrained_S_all 1.034
_refine_ls_R_factor_all 0.0953
_refine_ls_R_factor_gt 0.0569
_refine_ls_shift/su_max 0.000
_refine_ls_shift/su_mean 0.000
_refine_ls_structure_factor_coef Fsqd
_refine_ls_weighting_details 'calc w=1/[\s^2^(Fo^2^)+(0.0477P)^2^+0.2210P] where P=(Fo^2^+2Fc^2^)/3'
_refine_ls_weighting_scheme calc
_refine_ls_wR_factor_gt 0.1041
_refine_ls_wR_factor_ref 0.1201
_reflns_number_gt 1987
_reflns_number_total 3020
_reflns_threshold_expression I>2\s(I)
_cod_data_source_file hb6757.cif
_cod_data_source_block I
_cod_original_sg_symbol_H-M 'P 21/c'
_cod_database_code 2235441
_cod_database_fobs_code 2235441

loop_
_symmetry_equiv_pos_as_xyz
'x, y, z'
'-x, y+1/2, -z+1/2'
'-x, -y, -z'
'x, -y-1/2, z-1/2'

loop_
_atom_site_type_symbol
_atom_site_label
_atom_site_fract_x
_atom_site_fract_y
_atom_site_fract_z
_atom_site_U_iso_or_equiv
_atom_site_adp_type
_atom_site_calc_flag
_atom_site_occupancy
_atom_site_symmetry_multiplicity
O O1 0.63816(12) 0.09170(8) 0.75003(16) 0.0247(3) Uani d 1 1
O O2 0.51923(13) 0.17039(9) 0.87086(18) 0.0315(4) Uani d 1 1
O O3 0.00031(13) -0.10885(9) 1.00205(17) 0.0299(4) Uani d 1 1
N N1 0.26272(15) -0.03027(11) 0.86808(19) 0.0240(4) Uani d 1 1
N N2 0.14627(15) -0.02929(11) 0.9143(2) 0.0248(4) Uani d 1 1
N N3 0.05268(18) -0.31915(12) 0.9689(2) 0.0381(5) Uani d 1 1
C C1 0.52801(19) 0.10271(13) 0.8072(2) 0.0244(4) Uani d 1 1
C C2 0.67126(19) 0.01490(12) 0.6931(2) 0.0225(4) Uani d 1 1
C C3 0.7888(2) 0.01131(14) 0.6498(2) 0.0266(5) Uani d 1 1
C C4 0.8249(2) -0.06527(14) 0.5953(2) 0.0290(5) Uani d 1 1
C C5 0.7453(2) -0.13655(14) 0.5845(2) 0.0287(5) Uani d 1 1
C C6 0.6272(2) -0.13152(14) 0.6261(2) 0.0271(5) Uani d 1 1
C C7 0.58787(19) -0.05499(12) 0.6825(2) 0.0223(4) Uani d 1 1
C C8 0.46742(19) -0.04304(13) 0.7273(2) 0.0228(4) Uani d 1 1
C C9 0.43492(18) 0.03136(12) 0.7863(2) 0.0225(4) Uani d 1 1
C C10 0.31072(18) 0.04074(13) 0.8374(2) 0.0220(4) Uani d 1 1
C C11 0.2471(2) 0.12496(14) 0.8465(3) 0.0289(5) Uani d 1 1
C C12 0.09542(19) -0.10427(13) 0.9446(2) 0.0241(4) Uani d 1 1
C C13 0.1621(2) -0.18236(13) 0.9000(3) 0.0261(5) Uani d 1 1
C C14 0.09896(19) -0.25873(14) 0.9385(2) 0.0267(5) Uani d 1 1
H H3A 0.8460(19) 0.0623(14) 0.658(2) 0.029(6) Uiso d 1 1
H H4A 0.906(2) -0.0682(13) 0.564(2) 0.031(6) Uiso d 1 1
H H6A 0.571(2) -0.1803(14) 0.617(2) 0.033(6) Uiso d 1 1
H H5A 0.7711(19) -0.1885(14) 0.543(2) 0.030(6) Uiso d 1 1
H H8A 0.4042(19) -0.0902(13) 0.714(2) 0.026(5) Uiso d 1 1
H H11A 0.153(2) 0.1204(14) 0.794(3) 0.035(6) Uiso d 1 1
H H11B 0.284(2) 0.1687(15) 0.787(3) 0.045(7) Uiso d 1 1
H H11C 0.257(3) 0.1423(17) 0.966(4) 0.075(9) Uiso d 1 1
H H13A 0.255(2) -0.1847(14) 0.962(3) 0.040(6) Uiso d 1 1
H H13B 0.155(2) -0.1803(14) 0.777(3) 0.043(6) Uiso d 1 1
H H1N2 0.102(2) 0.0198(16) 0.941(3) 0.049(7) Uiso d 1 1

loop_
_atom_site_aniso_label
_atom_site_aniso_U_11
_atom_site_aniso_U_22
_atom_site_aniso_U_33
_atom_site_aniso_U_12
_atom_site_aniso_U_13
_atom_site_aniso_U_23
O1 0.0218(7) 0.0214(8) 0.0357(7) 0.0000(6) 0.0159(6) -0.0019(6)
O2 0.0266(8) 0.0227(8) 0.0483(8) 0.0012(6) 0.0160(7) -0.0072(7)
O3 0.0265(8) 0.0287(9) 0.0423(8) -0.0002(6) 0.0224(6) 0.0001(6)
N1 0.0211(8) 0.0269(10) 0.0284(8) -0.0005(7) 0.0137(7) 0.0006(7)
N2 0.0215(9) 0.0242(10) 0.0340(9) 0.0006(8) 0.0161(7) 0.0002(7)
N3 0.0403(11) 0.0299(12) 0.0514(11) -0.0052(9) 0.0246(9) -0.0030(9)
C1 0.0232(10) 0.0214(11) 0.0302(10) 0.0036(8) 0.0104(8) 0.0023(8)
C2 0.0248(10) 0.0186(11) 0.0258(9) 0.0048(8) 0.0097(8) 0.0000(8)
C3 0.0241(10) 0.0275(13) 0.0313(10) -0.0003(9) 0.0131(8) 0.0005(9)
C4 0.0231(11) 0.0334(13) 0.0348(11) 0.0039(9) 0.0153(9) -0.0005(9)
C5 0.0317(12) 0.0251(12) 0.0331(11) 0.0064(10) 0.0152(9) -0.0009(9)
C6 0.0319(11) 0.0201(12) 0.0329(10) 0.0008(9) 0.0154(9) 0.0008(9)
C7 0.0238(10) 0.0199(11) 0.0259(9) 0.0023(8) 0.0113(8) 0.0015(8)
C8 0.0252(10) 0.0188(11) 0.0278(10) -0.0016(9) 0.0130(8) 0.0019(8)
C9 0.0220(10) 0.0211(11) 0.0272(9) 0.0002(8) 0.0116(8) 0.0017(8)
C10 0.0207(10) 0.0241(12) 0.0242(9) 0.0009(8) 0.0113(8) -0.0002(8)
C11 0.0279(12) 0.0255(12) 0.0398(12) 0.0032(9) 0.0200(10) 0.0034(9)
C12 0.0226(10) 0.0251(12) 0.0277(9) 0.0006(9) 0.0118(8) -0.0004(8)
C13 0.0252(11) 0.0229(12) 0.0357(11) -0.0032(9) 0.0175(9) -0.0032(9)
C14 0.0239(10) 0.0265(12) 0.0331(10) -0.0024(9) 0.0137(8) -0.0049(9)

loop_
_atom_type_symbol
_atom_type_description
_atom_type_scat_dispersion_real
_atom_type_scat_dispersion_imag
_atom_type_scat_source
C C 0.0033 0.0016 'International Tables Vol C Tables 4.2.6.8 and 6.1.1.4'
H H 0.0000 0.0000 'International Tables Vol C Tables 4.2.6.8 and 6.1.1.4'
N N 0.0061 0.0033 'International Tables Vol C Tables 4.2.6.8 and 6.1.1.4'
O O 0.0106 0.0060 'International Tables Vol C Tables 4.2.6.8 and 6.1.1.4'

loop_
_geom_angle_atom_site_label_1
_geom_angle_atom_site_label_2
_geom_angle_atom_site_label_3
_geom_angle
C1 O1 C2 123.02(15)
C10 N1 N2 118.20(17)
C12 N2 N1 117.93(17)
C12 N2 H1N2 114.9(14)
N1 N2 H1N2 126.7(14)
O2 C1 O1 116.01(17)
O2 C1 C9 126.87(18)
O1 C1 C9 117.12(17)
C3 C2 O1 117.10(18)
C3 C2 C7 122.69(19)
O1 C2 C7 120.21(17)
C2 C3 C4 118.0(2)
C2 C3 H3A 120.9(12)
C4 C3 H3A 121.1(12)
C3 C4 C5 121.1(2)
C3 C4 H4A 118.5(13)
C5 C4 H4A 120.4(13)
C6 C5 C4 120.1(2)
C6 C5 H5A 120.3(12)
C4 C5 H5A 119.6(12)
C5 C6 C7 120.3(2)
C5 C6 H6A 120.7(12)
C7 C6 H6A 119.0(12)
C2 C7 C6 117.80(18)
C2 C7 C8 117.57(18)
C6 C7 C8 124.62(19)
C9 C8 C7 122.84(19)
C9 C8 H8A 117.9(12)
C7 C8 H8A 119.3(12)
C8 C9 C1 118.83(18)
C8 C9 C10 121.40(18)
C1 C9 C10 119.72(17)
N1 C10 C9 113.17(17)
N1 C10 C11 124.11(18)
C9 C10 C11 122.70(18)
C10 C11 H11A 108.8(13)
C10 C11 H11B 110.5(13)
H11A C11 H11B 109.1(18)
C10 C11 H11C 112.0(16)
H11A C11 H11C 105(2)
H11B C11 H11C 111(2)
O3 C12 N2 122.15(18)
O3 C12 C13 122.03(18)
N2 C12 C13 115.81(17)
C14 C13 C12 110.63(16)
C14 C13 H13A 107.8(13)
C12 C13 H13A 111.6(13)
C14 C13 H13B 110.2(13)
C12 C13 H13B 108.4(13)
H13A C13 H13B 108.2(18)
N3 C14 C13 178.3(2)

loop_
_geom_bond_atom_site_label_1
_geom_bond_atom_site_label_2
_geom_bond_distance
O1 C1 1.379(2)
O1 C2 1.384(2)
O2 C1 1.209(2)
O3 C12 1.225(2)
N1 C10 1.287(2)
N1 N2 1.381(2)
N2 C12 1.354(2)
N2 H1N2 0.96(2)
N3 C14 1.133(3)
C1 C9 1.469(3)
C2 C3 1.380(3)
C2 C7 1.396(3)
C3 C4 1.384(3)
C3 H3A 1.00(2)
C4 C5 1.390(3)
C4 H4A 0.96(2)
C5 C6 1.380(3)
C5 H5A 0.96(2)
C6 C7 1.402(3)
C6 H6A 0.96(2)
C7 C8 1.428(3)
C8 C9 1.356(3)
C8 H8A 0.98(2)
C9 C10 1.488(3)
C10 C11 1.502(3)
C11 H11A 0.95(2)
C11 H11B 0.99(2)
C11 H11C 1.00(3)
C12 C13 1.517(3)
C13 C14 1.457(3)
C13 H13A 0.96(2)
C13 H13B 1.00(2)

loop_
_geom_hbond_atom_site_label_D
_geom_hbond_atom_site_label_H
_geom_hbond_atom_site_label_A
_geom_hbond_site_symmetry_A
_geom_hbond_distance_DH
_geom_hbond_distance_HA
_geom_hbond_distance_DA
_geom_hbond_angle_DHA
_geom_hbond_publ_flag
N2 H1N2 O3 3_557 0.96(2) 1.91(2) 2.870(2) 174(2) yes
C3 H3A N3 2_656 1.00(2) 2.53(2) 3.446(3) 152.9(12) yes
C4 H4A N3 4_655 0.96(2) 2.62(2) 3.404(3) 139.2(16) yes
C6 H6A O2 2_646 0.96(2) 2.56(2) 3.494(3) 164.7(17) yes
C13 H13A O2 3_657 0.96(2) 2.38(2) 3.328(3) 171.7(18) yes
C13 H13B N3 4_555 1.00(2) 2.46(2) 3.409(3) 159.3(18) yes

loop_
_geom_torsion_atom_site_label_1
_geom_torsion_atom_site_label_2
_geom_torsion_atom_site_label_3
_geom_torsion_atom_site_label_4
_geom_torsion
C10 N1 N2 C12 179.26(16)
C2 O1 C1 O2 171.92(16)
C2 O1 C1 C9 -7.4(2)
C1 O1 C2 C3 -175.90(16)
C1 O1 C2 C7 3.7(2)
O1 C2 C3 C4 178.95(16)
C7 C2 C3 C4 -0.6(3)
C2 C3 C4 C5 -0.1(3)
C3 C4 C5 C6 1.0(3)
C4 C5 C6 C7 -1.2(3)
C3 C2 C7 C6 0.4(3)
O1 C2 C7 C6 -179.18(16)
C3 C2 C7 C8 -178.66(17)
O1 C2 C7 C8 1.8(3)
C5 C6 C7 C2 0.5(3)
C5 C6 C7 C8 179.50(18)
C2 C7 C8 C9 -3.2(3)
C6 C7 C8 C9 177.89(18)
C7 C8 C9 C1 -0.7(3)
C7 C8 C9 C10 -177.89(17)
O2 C1 C9 C8 -173.41(19)
O1 C1 C9 C8 5.9(3)
O2 C1 C9 C10 3.8(3)
O1 C1 C9 C10 -176.90(15)
N2 N1 C10 C9 -179.11(15)
N2 N1 C10 C11 -0.8(3)
C8 C9 C10 N1 19.6(2)
C1 C9 C10 N1 -157.52(16)
C8 C9 C10 C11 -158.73(18)
C1 C9 C10 C11 24.1(3)
N1 N2 C12 O3 172.68(16)
N1 N2 C12 C13 -8.4(2)
O3 C12 C13 C14 -1.2(3)
N2 C12 C13 C14 179.88(16)
C12 C13 C14 N3 -154(7)

loop_
_cod_related_entry_id
_cod_related_entry_database
_cod_related_entry_code
1 ChemSpider 7906709
